data_7245089
loop_
_publ_author_name
'Ara\<skov, Jovana B.'
'Vi\<snjevac, Aleksandar'
'Popovi\'c, Jasminka'
'Blagojevi\'c, Vladimir'
'Fernandes, Henrique S.'
'Sousa, S\'ergio F.'
'Novakovi\'c, Irena'
'Padr\'on, Jos\'e M.'
'Holl\'o, Berta Barta'
'Monge, Miguel'
'Rodr\'iguez-Castillo, Mar\'ia'
'L\'opez-de-Luzuriaga, Jos\'e M.'
'Filipovi\'c, Nenad R.'
'Todorovi\'c, Tamara R.'

_publ_section_title
;
 Zn(ii) complexes with thiazolyl--hydrazones: structure, intermolecular
 interactions, photophysical properties, computational study and
 anticancer activity
;
_journal_name_full CrystEngComm
_journal_paper_doi 10.1039/D2CE00443G
_journal_year 2022
_chemical_formula_sum 'C15 H12 Cl2 N4 S Zn'
_chemical_formula_weight 416.62
_space_group_IT_number 14
_space_group_name_Hall '-P 2ybc'
_space_group_name_H-M_alt 'P 1 21/c 1'
_symmetry_cell_setting monoclinic
_symmetry_Int_Tables_number 14
_symmetry_space_group_name_Hall '-P 2ybc'
_symmetry_space_group_name_H-M 'P 1 21/c 1'
_atom_sites_solution_hydrogens mixed
_audit_creation_date 2016-10-31T13:41:12-00:00
_audit_creation_method 'WinGX routine CIF_UPDATE'
_audit_update_record
;
2021-12-26 deposited with the CCDC.	2022-06-06 downloaded from the CCDC.
;
_cell_angle_alpha 90
_cell_angle_beta 103.092(8)
_cell_angle_gamma 90
_cell_formula_units_Z 4
_cell_length_a 7.4123(6)
_cell_length_b 16.1476(12)
_cell_length_c 14.1477(11)
_cell_measurement_reflns_used 2858
_cell_measurement_temperature 298(2)
_cell_measurement_theta_max 31.353
_cell_measurement_theta_min 4.835
_cell_volume 1649.3(2)
_computing_cell_refinement
;
        CrysAlisPro, Agilent Technologies,
        Version 1.171.37.35 (release 13-08-2014 CrysAlis171 .NET)
        (compiled Aug 13 2014,18:06:01)
;
_computing_data_collection
;
        CrysAlisPro, Agilent Technologies,
        Version 1.171.37.35 (release 13-08-2014 CrysAlis171 .NET)
        (compiled Aug 13 2014,18:06:01)
;
_computing_data_reduction
;
        CrysAlisPro, Agilent Technologies,
        Version 1.171.37.35 (release 13-08-2014 CrysAlis171 .NET)
        (compiled Aug 13 2014,18:06:01)
;
_computing_structure_refinement 'SHELXL-2016/4 (Sheldrick, 2016)'
_diffrn_ambient_temperature 298(2)
_diffrn_detector 'CCD plate'
_diffrn_detector_area_resol_mean 16.3426
_diffrn_detector_type Sapphire3
_diffrn_measured_fraction_theta_full 0.995
_diffrn_measured_fraction_theta_max 0.89
_diffrn_measurement_device 'four-circle diffractometer'
_diffrn_measurement_device_type 'Xcalibur, Sapphire3'
_diffrn_measurement_method '\w scans'
_diffrn_orient_matrix_UB_11 -0.0386202
_diffrn_orient_matrix_UB_12 -0.02471
_diffrn_orient_matrix_UB_13 -0.0409431
_diffrn_orient_matrix_UB_21 -0.0352581
_diffrn_orient_matrix_UB_22 -0.0277179
_diffrn_orient_matrix_UB_23 0.0301799
_diffrn_orient_matrix_UB_31 -0.0833654
_diffrn_orient_matrix_UB_32 0.0234247
_diffrn_orient_matrix_UB_33 -0.0076871
_diffrn_radiation_monochromator graphite
_diffrn_radiation_probe x-ray
_diffrn_radiation_type MoK\a
_diffrn_radiation_wavelength 0.71073
_diffrn_reflns_av_R_equivalents 0.0374
_diffrn_reflns_av_unetI/netI 0.049
_diffrn_reflns_Laue_measured_fraction_full 0.995
_diffrn_reflns_Laue_measured_fraction_max 0.89
_diffrn_reflns_limit_h_max 6
_diffrn_reflns_limit_h_min -10
_diffrn_reflns_limit_k_max 12
_diffrn_reflns_limit_k_min -24
_diffrn_reflns_limit_l_max 21
_diffrn_reflns_limit_l_min -19
_diffrn_reflns_number 10767
_diffrn_reflns_point_group_measured_fraction_full 0.995
_diffrn_reflns_point_group_measured_fraction_max 0.89
_diffrn_reflns_theta_full 25.242
_diffrn_reflns_theta_max 32.77
_diffrn_reflns_theta_min 4.292
_diffrn_source 'Enhance (Mo) X-ray Source'
_exptl_absorpt_coefficient_mu 1.942
_exptl_absorpt_correction_T_max 1
_exptl_absorpt_correction_T_min 0.40448
_exptl_absorpt_correction_type multi-scan
_exptl_absorpt_process_details
;
        CrysAlisPro, Agilent Technologies,
        Version 1.171.37.35 (release 13-08-2014 CrysAlis171 .NET)
        (compiled Aug 13 2014,18:06:01)
        Empirical absorption correction using spherical harmonics,
 implemented in SCALE3 ABSPACK scaling algorithm.
;
_exptl_crystal_colour orange
_exptl_crystal_density_diffrn 1.678
_exptl_crystal_description prism
_exptl_crystal_F_000 840
_exptl_crystal_size_max 0.25
_exptl_crystal_size_mid 0.21
_exptl_crystal_size_min 0.15
_refine_diff_density_max 0.635
_refine_diff_density_min -0.48
_refine_diff_density_rms 0.079
_refine_ls_extinction_method none
_refine_ls_goodness_of_fit_ref 1.039
_refine_ls_hydrogen_treatment mixed
_refine_ls_matrix_type full
_refine_ls_number_parameters 212
_refine_ls_number_reflns 5434
_refine_ls_number_restraints 0
_refine_ls_restrained_S_all 1.039
_refine_ls_R_factor_all 0.0737
_refine_ls_R_factor_gt 0.05
_refine_ls_shift/su_max 0.001
_refine_ls_shift/su_mean 0
_refine_ls_structure_factor_coef Fsqd
_refine_ls_weighting_details 'w=1/[\s^2^(Fo^2^)+(0.0613P)^2^] where P=(Fo^2^+2Fc^2^)/3'
_refine_ls_weighting_scheme calc
_refine_ls_wR_factor_gt 0.1189
_refine_ls_wR_factor_ref 0.1356
_reflns_Friedel_coverage 0
_reflns_number_gt 3895
_reflns_number_total 5434
_reflns_threshold_expression 'I > 2\s(I)'
_cod_data_source_file d2ce00443g2.cif
_cod_data_source_block zncl_tia
_cod_original_sg_symbol_H-M 'P 21/c'
_cod_database_code 7245089

loop_
_space_group_symop_id
_space_group_symop_operation_xyz
1 'x, y, z'
2 '-x, y+1/2, -z+1/2'
3 '-x, -y, -z'
4 'x, -y-1/2, z-1/2'

loop_
_atom_site_label
_atom_site_type_symbol
_atom_site_fract_x
_atom_site_fract_y
_atom_site_fract_z
_atom_site_U_iso_or_equiv
_atom_site_adp_type
_atom_site_occupancy
_atom_site_site_symmetry_order
_atom_site_calc_flag
_atom_site_refinement_flags_posn
_atom_site_refinement_flags_adp
_atom_site_refinement_flags_occupancy
_atom_site_disorder_assembly
_atom_site_disorder_group
Zn1 Zn 0.79722(4) 0.08478(2) 0.13535(2) 0.04435(12) Uani 1 1 d . . . . .
Cl1 Cl 0.56083(9) 0.17695(4) 0.12543(5) 0.04831(17) Uani 1 1 d . . . . .
Cl2 Cl 1.06783(9) 0.11000(5) 0.23540(5) 0.05450(19) Uani 1 1 d . . . . .
S1 S 0.63235(11) -0.18473(5) 0.19711(7) 0.0588(2) Uani 1 1 d . . . . .
N1 N 0.8721(3) 0.13488(16) 0.00019(16) 0.0498(5) Uani 1 1 d . . . . .
N2 N 0.7418(3) -0.00949(15) 0.02794(15) 0.0425(5) Uani 1 1 d . . . . .
N3 N 0.6875(4) -0.08468(16) 0.05422(19) 0.0503(6) Uani 1 1 d . . . . .
H3A H 0.638(5) -0.114(3) 0.010(3) 0.069(11) Uiso 1 1 d . . . . .
N4 N 0.6945(3) -0.02785(14) 0.20724(16) 0.0427(5) Uani 1 1 d . . . . .
C1 C 0.8221(4) 0.08580(19) -0.07841(19) 0.0468(6) Uani 1 1 d . . . . .
C2 C 0.8353(4) 0.1112(2) -0.1704(2) 0.0566(8) Uani 1 1 d . . . . .
H2 H 0.79956 0.076386 -0.223692 0.068 Uiso 1 1 calc R U . . .
C3 C 0.9029(5) 0.1895(3) -0.1806(2) 0.0665(9) Uani 1 1 d . . . . .
H3 H 0.910771 0.208709 -0.241469 0.08 Uiso 1 1 calc R U . . .
C4 C 0.9580(5) 0.2388(2) -0.1008(3) 0.0693(9) Uani 1 1 d . . . . .
H4 H 1.006783 0.291155 -0.106193 0.083 Uiso 1 1 calc R U . . .
C5 C 0.9395(5) 0.2086(2) -0.0113(2) 0.0648(8) Uani 1 1 d . . . . .
H5 H 0.976554 0.242266 0.043027 0.078 Uiso 1 1 calc R U . . .
C6 C 0.7542(3) 0.0048(2) -0.05940(19) 0.0474(6) Uani 1 1 d . . . . .
H6 H 0.72123 -0.03477 -0.108051 0.057 Uiso 1 1 calc R U . . .
C7 C 0.6708(4) -0.09091(17) 0.1484(2) 0.0447(6) Uani 1 1 d . . . . .
C8 C 0.6465(4) -0.1357(2) 0.3054(2) 0.0567(7) Uani 1 1 d . . . . .
H8 H 0.632747 -0.162327 0.361655 0.068 Uiso 1 1 calc R U . . .
C9 C 0.6800(4) -0.05371(19) 0.2999(2) 0.0478(6) Uani 1 1 d . . . . .
C10 C 0.6911(3) 0.00464(19) 0.38055(19) 0.0472(6) Uani 1 1 d . . . . .
C11 C 0.6164(5) 0.08272(19) 0.3669(2) 0.0575(8) Uani 1 1 d . . . . .
H11 H 0.564504 0.101175 0.304363 0.069 Uiso 1 1 calc R U . . .
C12 C 0.6176(5) 0.1343(2) 0.4453(2) 0.0682(9) Uani 1 1 d . . . . .
H12 H 0.566214 0.187032 0.435227 0.082 Uiso 1 1 calc R U . . .
C13 C 0.6948(5) 0.1077(3) 0.5385(2) 0.0651(9) Uani 1 1 d . . . . .
H13 H 0.694255 0.142004 0.591185 0.078 Uiso 1 1 calc R U . . .
C14 C 0.7714(5) 0.0312(3) 0.5525(2) 0.0739(10) Uani 1 1 d . . . . .
H14 H 0.826434 0.013594 0.614925 0.089 Uiso 1 1 calc R U . . .
C15 C 0.7681(5) -0.0206(2) 0.4748(2) 0.0651(8) Uani 1 1 d . . . . .
H15 H 0.818512 -0.073389 0.485765 0.078 Uiso 1 1 calc R U . . .

loop_
_atom_site_aniso_label
_atom_site_aniso_U_11
_atom_site_aniso_U_22
_atom_site_aniso_U_33
_atom_site_aniso_U_23
_atom_site_aniso_U_13
_atom_site_aniso_U_12
Zn1 0.05131(19) 0.0430(2) 0.03641(18) -0.00538(12) 0.00516(12) 0.00355(13)
Cl1 0.0576(3) 0.0421(4) 0.0429(3) -0.0030(3) 0.0065(3) 0.0081(3)
Cl2 0.0543(4) 0.0606(5) 0.0441(4) -0.0080(3) 0.0017(3) 0.0006(3)
S1 0.0696(4) 0.0389(4) 0.0688(5) -0.0010(3) 0.0176(4) -0.0070(3)
N1 0.0678(14) 0.0471(14) 0.0364(12) 0.0018(10) 0.0159(10) 0.0060(11)
N2 0.0461(10) 0.0420(12) 0.0370(11) -0.0004(9) 0.0044(8) 0.0060(9)
N3 0.0592(13) 0.0431(14) 0.0453(13) -0.0075(11) 0.0048(10) -0.0030(11)
N4 0.0475(10) 0.0399(12) 0.0386(11) 0.0009(9) 0.0053(8) 0.0004(9)
C1 0.0481(13) 0.0586(18) 0.0329(12) 0.0018(11) 0.0078(10) 0.0163(12)
C2 0.0600(16) 0.074(2) 0.0347(14) 0.0061(14) 0.0092(11) 0.0131(15)
C3 0.0722(19) 0.085(3) 0.0445(17) 0.0195(17) 0.0189(14) 0.0160(18)
C4 0.087(2) 0.057(2) 0.070(2) 0.0167(18) 0.0309(18) 0.0090(18)
C5 0.092(2) 0.055(2) 0.0523(18) -0.0025(15) 0.0255(16) 0.0001(18)
C6 0.0472(12) 0.0571(18) 0.0354(13) -0.0072(12) 0.0040(10) 0.0102(12)
C7 0.0450(12) 0.0394(14) 0.0469(14) 0.0015(11) 0.0049(10) 0.0021(10)
C8 0.0657(17) 0.0464(17) 0.0595(18) 0.0105(14) 0.0173(14) -0.0048(14)
C9 0.0513(13) 0.0458(16) 0.0455(14) 0.0064(12) 0.0095(11) -0.0023(12)
C10 0.0514(13) 0.0525(17) 0.0377(13) 0.0060(12) 0.0100(10) -0.0048(12)
C11 0.081(2) 0.0516(18) 0.0384(15) 0.0098(12) 0.0102(13) 0.0040(15)
C12 0.100(2) 0.057(2) 0.0490(18) 0.0042(15) 0.0196(17) 0.0091(19)
C13 0.079(2) 0.074(2) 0.0440(17) -0.0045(16) 0.0157(14) -0.0033(18)
C14 0.090(2) 0.094(3) 0.0339(15) 0.0081(17) 0.0046(14) 0.010(2)
C15 0.082(2) 0.064(2) 0.0457(17) 0.0110(15) 0.0064(14) 0.0158(17)

loop_
_atom_type_symbol
_atom_type_description
_atom_type_scat_dispersion_real
_atom_type_scat_dispersion_imag
_atom_type_scat_source
C C 0.0033 0.0016 'International Tables Vol C Tables 4.2.6.8 and 6.1.1.4'
H H 0 0 'International Tables Vol C Tables 4.2.6.8 and 6.1.1.4'
N N 0.0061 0.0033 'International Tables Vol C Tables 4.2.6.8 and 6.1.1.4'
S S 0.1246 0.1234 'International Tables Vol C Tables 4.2.6.8 and 6.1.1.4'
Cl Cl 0.1484 0.1585 'International Tables Vol C Tables 4.2.6.8 and 6.1.1.4'
Zn Zn 0.2839 1.4301 'International Tables Vol C Tables 4.2.6.8 and 6.1.1.4'

loop_
_geom_angle_atom_site_label_1
_geom_angle_atom_site_label_2
_geom_angle_atom_site_label_3
_geom_angle
_geom_angle_site_symmetry_1
_geom_angle_site_symmetry_3
_geom_angle_publ_flag
Cl1 Zn1 N4 102.55(6) . . ?
Cl2 Zn1 Cl1 119.45(3) . . ?
Cl2 Zn1 N1 96.58(7) . . ?
Cl2 Zn1 N4 101.87(6) . . ?
N1 Zn1 Cl1 92.68(6) . . ?
N1 Zn1 N4 145.94(9) . . ?
N2 Zn1 Cl1 113.74(6) . . ?
N2 Zn1 Cl2 126.10(6) . . ?
N2 Zn1 N1 72.28(9) . . ?
N2 Zn1 N4 73.71(8) . . ?
C8 S1 C7 88.25(14) . . ?
C1 N1 Zn1 114.46(19) . . ?
C5 N1 Zn1 127.0(2) . . ?
C5 N1 C1 118.1(3) . . ?
N3 N2 Zn1 117.79(17) . . ?
C6 N2 Zn1 121.1(2) . . ?
C6 N2 N3 121.1(2) . . ?
N2 N3 H3A 115(3) . . ?
N2 N3 C7 115.5(2) . . ?
C7 N3 H3A 126(3) . . ?
C7 N4 Zn1 110.27(18) . . ?
C7 N4 C9 109.7(2) . . ?
C9 N4 Zn1 138.85(18) . . ?
N1 C1 C2 122.3(3) . . ?
N1 C1 C6 114.8(2) . . ?
C2 C1 C6 122.8(3) . . ?
C1 C2 H2 120.9 . . ?
C3 C2 C1 118.2(3) . . ?
C3 C2 H2 120.9 . . ?
C2 C3 H3 120.1 . . ?
C4 C3 C2 119.7(3) . . ?
C4 C3 H3 120.1 . . ?
C3 C4 H4 120.8 . . ?
C3 C4 C5 118.4(4) . . ?
C5 C4 H4 120.8 . . ?
N1 C5 C4 123.1(3) . . ?
N1 C5 H5 118.4 . . ?
C4 C5 H5 118.4 . . ?
N2 C6 C1 116.5(3) . . ?
N2 C6 H6 121.8 . . ?
C1 C6 H6 121.8 . . ?
N3 C7 S1 121.1(2) . . ?
N4 C7 S1 116.4(2) . . ?
N4 C7 N3 122.4(3) . . ?
S1 C8 H8 123.9 . . ?
C9 C8 S1 112.1(2) . . ?
C9 C8 H8 123.9 . . ?
N4 C9 C10 122.2(3) . . ?
C8 C9 N4 113.5(3) . . ?
C8 C9 C10 124.2(3) . . ?
C11 C10 C9 122.0(3) . . ?
C11 C10 C15 118.0(3) . . ?
C15 C10 C9 119.8(3) . . ?
C10 C11 H11 119.7 . . ?
C10 C11 C12 120.7(3) . . ?
C12 C11 H11 119.7 . . ?
C11 C12 H12 119.9 . . ?
C13 C12 C11 120.2(3) . . ?
C13 C12 H12 119.9 . . ?
C12 C13 H13 120.2 . . ?
C14 C13 C12 119.5(3) . . ?
C14 C13 H13 120.2 . . ?
C13 C14 H14 119.8 . . ?
C13 C14 C15 120.4(3) . . ?
C15 C14 H14 119.8 . . ?
C10 C15 H15 119.4 . . ?
C14 C15 C10 121.2(3) . . ?
C14 C15 H15 119.4 . . ?

loop_
_geom_bond_atom_site_label_1
_geom_bond_atom_site_label_2
_geom_bond_distance
_geom_bond_site_symmetry_2
_geom_bond_publ_flag
Cl1 Zn1 2.2789(7) . ?
Cl2 Zn1 2.2150(8) . ?
N1 Zn1 2.258(2) . ?
N2 Zn1 2.124(2) . ?
N3 N2 1.357(3) . ?
N3 H3A 0.80(4) . ?
N4 Zn1 2.296(2) . ?
C1 N1 1.347(4) . ?
C1 C2 1.389(4) . ?
C2 H2 0.93 . ?
C3 C2 1.380(5) . ?
C3 H3 0.93 . ?
C4 C3 1.364(5) . ?
C4 H4 0.93 . ?
C5 N1 1.316(4) . ?
C5 C4 1.393(5) . ?
C5 H5 0.93 . ?
C6 N2 1.280(3) . ?
C6 C1 1.449(4) . ?
C6 H6 0.93 . ?
C7 S1 1.715(3) . ?
C7 N3 1.369(4) . ?
C7 N4 1.302(4) . ?
C8 S1 1.706(4) . ?
C8 H8 0.93 . ?
C9 N4 1.403(3) . ?
C9 C8 1.353(4) . ?
C10 C9 1.468(4) . ?
C11 C10 1.373(4) . ?
C11 H11 0.93 . ?
C12 C11 1.387(5) . ?
C12 H12 0.93 . ?
C13 C12 1.381(5) . ?
C13 H13 0.93 . ?
C14 C13 1.355(5) . ?
C14 H14 0.93 . ?
C15 C10 1.388(4) . ?
C15 C14 1.376(5) . ?
C15 H15 0.93 . ?

loop_
_geom_torsion_atom_site_label_1
_geom_torsion_atom_site_label_2
_geom_torsion_atom_site_label_3
_geom_torsion_atom_site_label_4
_geom_torsion
_geom_torsion_site_symmetry_1
_geom_torsion_site_symmetry_2
_geom_torsion_site_symmetry_3
_geom_torsion_site_symmetry_4
_geom_torsion_publ_flag
S1 C7 N3 N2 -171.63(18) . . . . ?
S1 C7 N4 Zn1 169.34(12) . . . . ?
S1 C7 N4 C9 -0.7(3) . . . . ?
N1 C1 C2 C3 0.3(4) . . . . ?
N1 C5 C4 C3 0.3(5) . . . . ?
N2 C6 C1 N1 2.9(3) . . . . ?
N2 C6 C1 C2 -177.2(2) . . . . ?
N3 C7 S1 C8 176.5(2) . . . . ?
N3 C7 N4 Zn1 -6.4(3) . . . . ?
N3 C7 N4 C9 -176.4(2) . . . . ?
N4 C7 S1 C8 0.7(2) . . . . ?
N4 C7 N3 N2 4.0(4) . . . . ?
N4 C9 C8 S1 0.2(3) . . . . ?
C1 C6 N2 Zn1 4.9(3) . . . . ?
C1 C6 N2 N3 -177.1(2) . . . . ?
C2 C1 N1 Zn1 171.5(2) . . . . ?
C2 C1 N1 C5 -1.6(4) . . . . ?
C4 C3 C2 C1 1.4(5) . . . . ?
C4 C5 N1 Zn1 -170.9(2) . . . . ?
C4 C5 N1 C1 1.3(5) . . . . ?
C5 C4 C3 C2 -1.6(5) . . . . ?
C6 C1 N1 Zn1 -8.5(3) . . . . ?
C6 C1 N1 C5 178.3(2) . . . . ?
C6 C1 C2 C3 -179.7(3) . . . . ?
C7 N3 N2 Zn1 1.2(3) . . . . ?
C7 N3 N2 C6 -176.9(2) . . . . ?
C8 C9 N4 Zn1 -165.4(2) . . . . ?
C8 C9 N4 C7 0.3(3) . . . . ?
C9 C8 S1 C7 -0.5(2) . . . . ?
C10 C9 N4 Zn1 17.5(4) . . . . ?
C10 C9 N4 C7 -176.8(2) . . . . ?
C10 C9 C8 S1 177.3(2) . . . . ?
C10 C15 C14 C13 1.6(6) . . . . ?
C11 C10 C9 N4 37.0(4) . . . . ?
C11 C10 C9 C8 -139.8(3) . . . . ?
C12 C11 C10 C9 175.4(3) . . . . ?
C12 C11 C10 C15 -0.3(5) . . . . ?
C13 C12 C11 C10 0.2(5) . . . . ?
C14 C13 C12 C11 0.8(6) . . . . ?
C14 C15 C10 C9 -176.4(3) . . . . ?
C14 C15 C10 C11 -0.6(5) . . . . ?
C15 C10 C9 N4 -147.4(3) . . . . ?
C15 C10 C9 C8 35.9(4) . . . . ?
C15 C14 C13 C12 -1.7(6) . . . . ?
